data_7237402
loop_
_publ_author_name
'Wang, Leyu'
'Yu, Tao'
'Xie, Zongliang'
'Chen, Xiaojie'
'Yang, Zhan'
'Zhang, Yi'
'Aldred, Matthew P.'
'Chi, Zhenguo'

_publ_section_title
;
 Design, synthesis and photochromism studies of thienyl containing
 triarylethylene derivatives and their applications in real-time
 photoresponsive surfaces
;
_journal_issue 32
_journal_name_full 'Journal of Materials Chemistry C'
_journal_page_first 8832
_journal_paper_doi 10.1039/C8TC02698J
_journal_volume 6
_journal_year 2018
_chemical_formula_moiety 'C18 H12 F2 S'
_chemical_formula_sum 'C18 H12.5 F2 S'
_chemical_formula_weight 298.84
_space_group_crystal_system orthorhombic
_space_group_IT_number 61
_space_group_name_Hall '-P 2ac 2ab'
_space_group_name_H-M_alt 'P b c a'
_atom_sites_solution_hydrogens geom
_atom_sites_solution_primary dual
_audit_creation_date 2017-04-24
_audit_creation_method
;
Olex2 1.2
(compiled 2017.03.02 svn.r3394 for OlexSys, GUI svn.r5335)
;
_audit_update_record
;
2017-09-13 deposited with the CCDC.
2018-07-23 downloaded from the CCDC.
;
_cell_angle_alpha 90
_cell_angle_beta 90
_cell_angle_gamma 90
_cell_formula_units_Z 16
_cell_length_a 9.2899(3)
_cell_length_b 19.4917(7)
_cell_length_c 31.1683(11)
_cell_measurement_reflns_used 7483
_cell_measurement_temperature 150.00(10)
_cell_measurement_theta_max 73.9560
_cell_measurement_theta_min 4.4990
_cell_volume 5643.8(3)
_computing_cell_refinement 'CrysAlisPro 1.171.38.43 (Rigaku OD, 2015)'
_computing_data_collection 'CrysAlisPro 1.171.38.43 (Rigaku OD, 2015)'
_computing_data_reduction 'CrysAlisPro 1.171.38.43 (Rigaku OD, 2015)'
_computing_molecular_graphics 'Olex2 (Dolomanov et al., 2009)'
_computing_publication_material 'Olex2 (Dolomanov et al., 2009)'
_computing_structure_refinement 'ShelXL (Sheldrick, 2015)'
_computing_structure_solution 'ShelXT (Sheldrick, 2015)'
_diffrn_ambient_environment N~2~
_diffrn_ambient_temperature 150.00(10)
_diffrn_detector 'CCD plate'
_diffrn_detector_area_resol_mean 5.2913
_diffrn_detector_type AtlasS2
_diffrn_measured_fraction_theta_full 0.990
_diffrn_measured_fraction_theta_max 0.962
_diffrn_measurement_details
;
List of Runs (angles in degrees, time in seconds):

  # Type    Start    End  Width  t~exp~   \w     \q     \k     \f   Frames
#--------------------------------------------------------------------------
  1  \w     42.00  79.00   1.00    1.10    --   41.89  37.00 150.00   37
  2  \w     37.00 134.00   1.00    4.30    --  107.79 -30.00  60.00   97
  3  \w     71.00 172.00   1.00    4.30    --  107.79  15.00 -90.00  101
  4  \w     39.00 106.00   1.00    4.30    --  107.79-125.00 -60.00   67
  5  \w      1.00  65.00   1.00    1.10    --   41.89 -99.00   0.00   64
  6  \w   -100.00 -21.00   1.00    1.10    --  -41.89 -37.00 150.00   79
;
_diffrn_measurement_device 'four-circle diffractometer'
_diffrn_measurement_device_type 'SuperNova, Dual, Cu at zero, AtlasS2'
_diffrn_measurement_method '\w scans'
_diffrn_orient_matrix_type 'CrysAlisPro convention (1999,Acta A55,543-557)'
_diffrn_orient_matrix_UB_11 0.0279654000
_diffrn_orient_matrix_UB_12 -0.0723085000
_diffrn_orient_matrix_UB_13 0.0181674000
_diffrn_orient_matrix_UB_21 -0.1027840000
_diffrn_orient_matrix_UB_22 -0.0306226000
_diffrn_orient_matrix_UB_23 -0.0337702000
_diffrn_orient_matrix_UB_31 0.1271999000
_diffrn_orient_matrix_UB_32 -0.0090268000
_diffrn_orient_matrix_UB_33 -0.0311433000
_diffrn_radiation_monochromator mirror
_diffrn_radiation_probe x-ray
_diffrn_radiation_type CuK\a
_diffrn_radiation_wavelength 1.54184
_diffrn_reflns_av_R_equivalents 0.0355
_diffrn_reflns_av_unetI/netI 0.0394
_diffrn_reflns_Laue_measured_fraction_full 0.990
_diffrn_reflns_Laue_measured_fraction_max 0.962
_diffrn_reflns_limit_h_max 11
_diffrn_reflns_limit_h_min -9
_diffrn_reflns_limit_k_max 22
_diffrn_reflns_limit_k_min -23
_diffrn_reflns_limit_l_max 27
_diffrn_reflns_limit_l_min -38
_diffrn_reflns_number 13309
_diffrn_reflns_point_group_measured_fraction_full 0.990
_diffrn_reflns_point_group_measured_fraction_max 0.962
_diffrn_reflns_theta_full 67.684
_diffrn_reflns_theta_max 74.170
_diffrn_reflns_theta_min 4.537
_diffrn_source 'micro-focus sealed X-ray tube'
_diffrn_source_type 'SuperNova (Cu) X-ray Source'
_exptl_absorpt_coefficient_mu 2.152
_exptl_absorpt_correction_T_max 1.00000
_exptl_absorpt_correction_T_min 0.46608
_exptl_absorpt_correction_type multi-scan
_exptl_absorpt_process_details
;
CrysAlisPro 1.171.38.43 (Rigaku Oxford Diffraction, 2015)
Empirical absorption correction using spherical harmonics,
 implemented in SCALE3 ABSPACK scaling algorithm.
;
_exptl_crystal_colour colourless
_exptl_crystal_colour_primary colourless
_exptl_crystal_density_diffrn 1.407
_exptl_crystal_description block
_exptl_crystal_F_000 2472
_exptl_crystal_size_max 0.4
_exptl_crystal_size_mid 0.2
_exptl_crystal_size_min 0.1
_refine_diff_density_max 0.547
_refine_diff_density_min -0.917
_refine_diff_density_rms 0.127
_refine_ls_extinction_method none
_refine_ls_goodness_of_fit_ref 1.147
_refine_ls_hydrogen_treatment constr
_refine_ls_matrix_type full
_refine_ls_number_parameters 379
_refine_ls_number_reflns 5534
_refine_ls_number_restraints 0
_refine_ls_restrained_S_all 1.147
_refine_ls_R_factor_all 0.0845
_refine_ls_R_factor_gt 0.0652
_refine_ls_shift/su_max 0.000
_refine_ls_shift/su_mean 0.000
_refine_ls_structure_factor_coef Fsqd
_refine_ls_weighting_details 'w=1/[\s^2^(Fo^2^)+(0.1841P)^2^+5.8858P] where P=(Fo^2^+2Fc^2^)/3'
_refine_ls_weighting_scheme calc
_refine_ls_wR_factor_gt 0.2092
_refine_ls_wR_factor_ref 0.2803
_reflns_Friedel_coverage 0.000
_reflns_number_gt 4538
_reflns_number_total 5534
_reflns_threshold_expression 'I > 2\s(I)'
_cod_data_source_file c8tc02698j2.cif
_cod_data_source_block 17042402
_cod_original_formula_sum 'C18 H12.50 F2 S'
_cod_database_code 7237402
_shelx_shelxl_version_number 2014/7
_chemical_oxdiff_formula 'C H O N F S Cl'
_chemical_oxdiff_usercomment SF
_shelx_space_group_comment
;
The symmetry employed for this shelxl refinement is uniquely defined
by the following loop, which should always be used as a source of
symmetry information in preference to the above space-group names.
They are only intended as comments.
;
_reflns_odcompleteness_completeness 98.78
_reflns_odcompleteness_iscentric 1
_reflns_odcompleteness_theta 66.97
_olex2_refinement_description
;
1. Fixed Uiso
 At 1.2 times of:
  All C(H) groups
2.a Aromatic/amide H refined with riding coordinates:
 C16(H16), C32(H32), C21(H21), C27(H27), C31(H31), C28(H28), C23(H23), C9(H9),
 C5(H5), C34(H34), C20(H20), C30(H30), C14(H14), C24(H24), C36(H36), C17(H17),
 C10(H10), C3(H3), C6(H6), C35(H35), C2(H2), C18(H18), C12(H12), C13(H13)
;
_olex2_submission_special_instructions 'No special instructions were received'
_oxdiff_exptl_absorpt_empirical_details
;
Empirical correction (ABSPACK) includes:
- Absorption correction using spherical harmonics
- Frame scaling
;
_oxdiff_exptl_absorpt_empirical_full_max 2.038
_oxdiff_exptl_absorpt_empirical_full_min 0.571

loop_
_space_group_symop_operation_xyz
'x, y, z'
'-x+1/2, -y, z+1/2'
'-x, y+1/2, -z+1/2'
'x+1/2, -y+1/2, -z'
'-x, -y, -z'
'x-1/2, y, -z-1/2'
'x, -y-1/2, z-1/2'
'-x-1/2, y-1/2, z'

loop_
_atom_site_label
_atom_site_type_symbol
_atom_site_fract_x
_atom_site_fract_y
_atom_site_fract_z
_atom_site_U_iso_or_equiv
_atom_site_adp_type
_atom_site_occupancy
_atom_site_site_symmetry_order
_atom_site_calc_flag
_atom_site_refinement_flags_posn
S2 S 0.84807(9) 0.34368(5) 0.27839(3) 0.0335(3) Uani 1 1 d .
S1 S 1.21673(9) 0.61255(6) 0.49038(3) 0.0343(3) Uani 1 1 d .
F3 F 0.9153(2) 0.61165(12) 0.24873(8) 0.0394(6) Uani 1 1 d .
F4 F 0.0446(2) 0.51497(15) 0.39623(7) 0.0458(7) Uani 1 1 d .
F2 F 0.6094(3) 0.83453(14) 0.66470(8) 0.0467(6) Uani 1 1 d .
F1 F 0.7037(3) 0.60217(16) 0.40353(9) 0.0544(8) Uani 1 1 d .
C16 C 1.3537(4) 0.61181(18) 0.56327(11) 0.0259(7) Uani 1 1 d .
H16 H 1.3767 0.6155 0.5922 0.031 Uiso 1 1 calc R
C32 C 0.5825(3) 0.34654(19) 0.32348(10) 0.0259(7) Uani 1 1 d .
H32 H 0.5128 0.3195 0.3367 0.031 Uiso 1 1 calc R
C25 C 0.5542(3) 0.41507(18) 0.32258(9) 0.0223(7) Uani 1 1 d .
C22 C 0.4180(3) 0.44128(18) 0.34118(10) 0.0230(7) Uani 1 1 d .
C26 C 0.6551(3) 0.46558(19) 0.30319(10) 0.0240(7) Uani 1 1 d .
C21 C 0.2898(3) 0.4042(2) 0.33868(11) 0.0273(7) Uani 1 1 d .
H21 H 0.2888 0.3622 0.3246 0.033 Uiso 1 1 calc R
C33 C 0.7052(3) 0.31001(18) 0.30685(10) 0.0233(7) Uani 1 1 d .
C4 C 0.9065(3) 0.65716(18) 0.51541(11) 0.0250(7) Uani 1 1 d .
C27 C 0.6379(3) 0.4841(2) 0.26016(10) 0.0266(7) Uani 1 1 d .
H27 H 0.5664 0.4633 0.2438 0.032 Uiso 1 1 calc R
C7 C 0.9689(4) 0.67778(18) 0.55795(11) 0.0260(7) Uani 1 1 d .
C8 C 0.8750(4) 0.7194(2) 0.58667(11) 0.0280(7) Uani 1 1 d .
C31 C 0.7641(4) 0.4959(2) 0.32713(11) 0.0276(7) Uani 1 1 d .
H31 H 0.7778 0.4830 0.3556 0.033 Uiso 1 1 calc R
C28 C 0.7261(4) 0.5329(2) 0.24165(11) 0.0295(8) Uani 1 1 d .
H28 H 0.7149 0.5453 0.2130 0.035 Uiso 1 1 calc R
C29 C 0.8306(4) 0.56251(19) 0.26665(12) 0.0278(7) Uani 1 1 d .
C23 C 0.4157(4) 0.50502(19) 0.36167(11) 0.0278(7) Uani 1 1 d .
H23 H 0.4992 0.5313 0.3628 0.033 Uiso 1 1 calc R
C9 C 0.7257(4) 0.7247(2) 0.57832(12) 0.0294(8) Uani 1 1 d .
H9 H 0.6865 0.7019 0.5548 0.035 Uiso 1 1 calc R
C5 C 0.8684(4) 0.7071(2) 0.48554(11) 0.0292(7) Uani 1 1 d .
H5 H 0.8889 0.7530 0.4910 0.035 Uiso 1 1 calc R
C34 C 0.7200(3) 0.2392(2) 0.30963(12) 0.0297(8) Uani 1 1 d .
H34 H 0.6547 0.2112 0.3240 0.036 Uiso 1 1 calc R
C20 C 0.1629(4) 0.4291(2) 0.35701(12) 0.0316(8) Uani 1 1 d .
H20 H 0.0775 0.4044 0.3550 0.038 Uiso 1 1 calc R
C30 C 0.8523(3) 0.54506(19) 0.30907(12) 0.0285(7) Uani 1 1 d .
H30 H 0.9245 0.5659 0.3251 0.034 Uiso 1 1 calc R
C15 C 1.2169(4) 0.6278(2) 0.54504(11) 0.0269(7) Uani 1 1 d .
C19 C 0.1672(4) 0.4905(2) 0.37787(11) 0.0327(8) Uani 1 1 d .
C14 C 1.1022(4) 0.65852(19) 0.56984(11) 0.0279(7) Uani 1 1 d .
H14 H 1.1240 0.6662 0.5986 0.034 Uiso 1 1 calc R
C11 C 0.6963(4) 0.7966(2) 0.63909(13) 0.0306(8) Uani 1 1 d .
C24 C 0.2902(4) 0.5297(2) 0.38045(11) 0.0315(8) Uani 1 1 d .
H24 H 0.2893 0.5719 0.3945 0.038 Uiso 1 1 calc R
C1 C 0.7720(4) 0.6194(2) 0.44064(12) 0.0339(9) Uani 1 1 d .
C36 C 0.9229(4) 0.2641(2) 0.27039(13) 0.0335(8) Uani 1 1 d .
H36 H 1.0078 0.2566 0.2553 0.040 Uiso 1 1 calc R
C17 C 1.4509(4) 0.5891(2) 0.53027(13) 0.0356(8) Uani 1 1 d .
H17 H 1.5459 0.5768 0.5357 0.043 Uiso 1 1 calc R
C10 C 0.6378(4) 0.7631(2) 0.60464(12) 0.0350(9) Uani 1 1 d .
H10 H 0.5398 0.7663 0.5990 0.042 Uiso 1 1 calc R
C3 C 0.8770(4) 0.5888(2) 0.50696(12) 0.0323(8) Uani 1 1 d .
H3 H 0.9026 0.5553 0.5267 0.039 Uiso 1 1 calc R
C6 C 0.7998(4) 0.6887(2) 0.44758(12) 0.0345(8) Uani 1 1 d .
H6 H 0.7734 0.7216 0.4275 0.041 Uiso 1 1 calc R
C35 C 0.8440(4) 0.2137(2) 0.28856(14) 0.0343(8) Uani 1 1 d .
H35 H 0.8683 0.1675 0.2874 0.041 Uiso 1 1 calc R
C2 C 0.8089(4) 0.5703(2) 0.46893(13) 0.0340(8) Uani 1 1 d .
H2 H 0.7892 0.5245 0.4631 0.041 Uiso 1 1 calc R
C18 C 1.3922(4) 0.5872(2) 0.49066(12) 0.0341(8) Uani 1 1 d .
H18 H 1.4420 0.5735 0.4662 0.041 Uiso 1 1 calc R
C12 C 0.8408(4) 0.7933(2) 0.64856(15) 0.0398(9) Uani 1 1 d .
H12 H 0.8781 0.8166 0.6721 0.048 Uiso 1 1 calc R
C13 C 0.9296(4) 0.7546(2) 0.62216(14) 0.0374(9) Uani 1 1 d .
H13 H 1.0274 0.7520 0.6282 0.045 Uiso 1 1 calc R

loop_
_atom_site_aniso_label
_atom_site_aniso_U_11
_atom_site_aniso_U_22
_atom_site_aniso_U_33
_atom_site_aniso_U_23
_atom_site_aniso_U_13
_atom_site_aniso_U_12
S2 0.0233(5) 0.0383(6) 0.0390(5) 0.0065(4) 0.0132(3) 0.0023(3)
S1 0.0275(5) 0.0502(6) 0.0251(5) -0.0017(4) -0.0001(3) 0.0038(4)
F3 0.0282(11) 0.0374(13) 0.0527(14) 0.0100(10) 0.0115(10) -0.0071(9)
F4 0.0296(12) 0.0731(18) 0.0348(12) 0.0018(12) 0.0112(9) 0.0208(11)
F2 0.0329(12) 0.0564(16) 0.0510(14) -0.0111(12) 0.0132(11) 0.0119(11)
F1 0.0605(17) 0.0650(19) 0.0379(13) -0.0155(13) -0.0208(12) -0.0018(14)
C16 0.0213(15) 0.0314(18) 0.0250(15) -0.0013(13) 0.0018(12) -0.0002(12)
C32 0.0153(14) 0.041(2) 0.0211(15) 0.0006(13) 0.0014(11) -0.0020(13)
C25 0.0166(13) 0.0333(17) 0.0170(13) 0.0008(12) -0.0022(11) -0.0008(12)
C22 0.0202(15) 0.0307(17) 0.0181(14) 0.0014(12) 0.0007(11) 0.0026(13)
C26 0.0161(14) 0.0348(18) 0.0212(15) 0.0014(13) 0.0010(11) 0.0018(12)
C21 0.0188(15) 0.0353(19) 0.0279(17) 0.0019(14) 0.0020(12) 0.0040(13)
C33 0.0163(14) 0.0305(17) 0.0230(15) -0.0014(13) -0.0008(11) -0.0029(12)
C4 0.0199(14) 0.0288(17) 0.0263(16) -0.0041(13) 0.0008(12) -0.0014(12)
C27 0.0182(14) 0.040(2) 0.0215(15) 0.0003(14) -0.0013(12) 0.0011(13)
C7 0.0259(16) 0.0246(16) 0.0274(16) 0.0022(13) 0.0006(13) -0.0020(13)
C8 0.0210(15) 0.0353(19) 0.0277(16) -0.0024(14) 0.0030(13) -0.0022(13)
C31 0.0203(15) 0.039(2) 0.0234(15) 0.0024(14) -0.0019(12) -0.0011(14)
C28 0.0250(17) 0.040(2) 0.0231(16) 0.0060(14) 0.0035(13) 0.0034(14)
C29 0.0211(15) 0.0254(17) 0.0370(18) 0.0083(14) 0.0097(14) -0.0006(13)
C23 0.0233(15) 0.0362(19) 0.0240(15) -0.0029(14) -0.0022(13) 0.0025(13)
C9 0.0301(17) 0.0321(19) 0.0258(16) -0.0001(14) 0.0057(13) -0.0011(14)
C5 0.0268(16) 0.0336(19) 0.0272(16) 0.0050(14) -0.0004(13) 0.0003(14)
C34 0.0160(15) 0.0337(19) 0.0396(19) -0.0026(16) 0.0011(13) -0.0010(12)
C20 0.0171(15) 0.045(2) 0.0322(18) 0.0040(16) 0.0041(13) 0.0043(14)
C30 0.0194(15) 0.0327(18) 0.0334(18) -0.0028(15) -0.0025(13) -0.0010(13)
C15 0.0239(16) 0.0318(18) 0.0251(16) 0.0018(14) 0.0002(12) 0.0002(13)
C19 0.0229(16) 0.054(2) 0.0215(15) 0.0070(16) 0.0050(13) 0.0139(15)
C14 0.0247(16) 0.0368(19) 0.0223(15) 0.0036(13) 0.0012(13) -0.0035(14)
C11 0.0252(16) 0.0291(18) 0.0375(18) 0.0010(15) 0.0086(14) 0.0062(14)
C24 0.0341(19) 0.037(2) 0.0232(16) -0.0047(14) -0.0024(13) 0.0114(15)
C1 0.0280(17) 0.047(2) 0.0264(17) -0.0115(16) -0.0042(14) -0.0009(15)
C36 0.0284(17) 0.0328(19) 0.0393(19) 0.0009(16) 0.0086(15) 0.0088(15)
C17 0.0183(15) 0.049(2) 0.040(2) -0.0018(18) -0.0005(14) 0.0022(15)
C10 0.0200(15) 0.052(2) 0.0328(18) 0.0078(17) 0.0026(13) 0.0012(15)
C3 0.0223(16) 0.043(2) 0.0318(18) 0.0012(16) -0.0008(14) -0.0022(15)
C6 0.0294(17) 0.048(2) 0.0257(17) -0.0022(16) -0.0028(14) 0.0075(16)
C35 0.0202(16) 0.038(2) 0.045(2) -0.0089(17) 0.0012(14) 0.0034(14)
C2 0.0279(16) 0.037(2) 0.0373(19) -0.0025(16) 0.0004(15) -0.0046(15)
C18 0.0302(18) 0.038(2) 0.0339(18) -0.0054(15) 0.0055(15) 0.0019(16)
C12 0.0295(19) 0.045(2) 0.045(2) -0.0140(19) 0.0011(16) 0.0039(16)
C13 0.0204(16) 0.047(2) 0.044(2) -0.0130(18) -0.0026(15) 0.0046(15)

loop_
_atom_type_symbol
_atom_type_description
_atom_type_scat_dispersion_real
_atom_type_scat_dispersion_imag
_atom_type_scat_source
C C 0.0181 0.0091 'International Tables Vol C Tables 4.2.6.8 and 6.1.1.4'
H H 0.0000 0.0000 'International Tables Vol C Tables 4.2.6.8 and 6.1.1.4'
F F 0.0727 0.0534 'International Tables Vol C Tables 4.2.6.8 and 6.1.1.4'
S S 0.3331 0.5567 'International Tables Vol C Tables 4.2.6.8 and 6.1.1.4'

loop_
_geom_angle_atom_site_label_1
_geom_angle_atom_site_label_2
_geom_angle_atom_site_label_3
_geom_angle
C36 S2 C33 92.43(18)
C18 S1 C15 92.54(18)
C15 C16 H16 125.0
C15 C16 C17 110.0(3)
C17 C16 H16 125.0
C25 C32 H32 115.5
C25 C32 C33 129.1(3)
C33 C32 H32 115.5
C32 C25 C22 119.7(3)
C32 C25 C26 122.4(3)
C22 C25 C26 118.0(3)
C21 C22 C25 121.9(3)
C21 C22 C23 118.2(3)
C23 C22 C25 119.9(3)
C27 C26 C25 119.2(3)
C31 C26 C25 121.5(3)
C31 C26 C27 119.3(3)
C22 C21 H21 119.4
C22 C21 C20 121.2(4)
C20 C21 H21 119.4
C32 C33 S2 127.3(3)
C34 C33 S2 109.5(2)
C34 C33 C32 123.1(3)
C5 C4 C7 120.1(3)
C3 C4 C7 120.1(3)
C3 C4 C5 119.7(3)
C26 C27 H27 119.7
C28 C27 C26 120.7(3)
C28 C27 H27 119.7
C8 C7 C4 116.8(3)
C14 C7 C4 121.5(3)
C14 C7 C8 121.6(3)
C9 C8 C7 120.2(3)
C13 C8 C7 122.1(3)
C13 C8 C9 117.8(3)
C26 C31 H31 119.7
C30 C31 C26 120.6(3)
C30 C31 H31 119.7
C27 C28 H28 120.9
C29 C28 C27 118.2(3)
C29 C28 H28 120.9
F3 C29 C28 118.2(3)
F3 C29 C30 118.9(3)
C28 C29 C30 122.9(3)
C22 C23 H23 119.6
C24 C23 C22 120.9(3)
C24 C23 H23 119.6
C8 C9 H9 119.7
C10 C9 C8 120.7(4)
C10 C9 H9 119.7
C4 C5 H5 119.9
C6 C5 C4 120.2(4)
C6 C5 H5 119.9
C33 C34 H34 123.2
C33 C34 C35 113.5(3)
C35 C34 H34 123.2
C21 C20 H20 120.8
C19 C20 C21 118.4(4)
C19 C20 H20 120.8
C31 C30 H30 120.8
C29 C30 C31 118.4(3)
C29 C30 H30 120.8
C16 C15 S1 110.8(3)
C16 C15 C14 122.3(3)
C14 C15 S1 126.7(3)
F4 C19 C20 119.0(4)
F4 C19 C24 118.3(4)
C20 C19 C24 122.7(3)
C7 C14 C15 130.2(3)
C7 C14 H14 114.9
C15 C14 H14 114.9
F2 C11 C10 119.1(3)
F2 C11 C12 118.7(4)
C10 C11 C12 122.3(4)
C23 C24 H24 120.7
C19 C24 C23 118.6(4)
C19 C24 H24 120.7
F1 C1 C6 117.2(4)
C2 C1 F1 120.1(4)
C2 C1 C6 122.7(3)
S2 C36 H36 124.0
C35 C36 S2 112.1(3)
C35 C36 H36 124.0
C16 C17 H17 122.9
C18 C17 C16 114.1(3)
C18 C17 H17 122.9
C9 C10 H10 120.3
C11 C10 C9 119.4(3)
C11 C10 H10 120.3
C4 C3 H3 120.0
C4 C3 C2 120.1(4)
C2 C3 H3 120.0
C5 C6 C1 117.9(4)
C5 C6 H6 121.0
C1 C6 H6 121.0
C34 C35 H35 123.8
C36 C35 C34 112.5(4)
C36 C35 H35 123.8
C1 C2 C3 119.4(4)
C1 C2 H2 120.3
C3 C2 H2 120.3
S1 C18 H18 123.7
C17 C18 S1 112.5(3)
C17 C18 H18 123.7
C11 C12 H12 120.7
C11 C12 C13 118.5(4)
C13 C12 H12 120.7
C8 C13 H13 119.3
C12 C13 C8 121.4(3)
C12 C13 H13 119.3

loop_
_geom_bond_atom_site_label_1
_geom_bond_atom_site_label_2
_geom_bond_distance
S2 C33 1.726(3)
S2 C36 1.718(4)
S1 C15 1.729(4)
S1 C18 1.703(4)
F3 C29 1.359(4)
F4 C19 1.361(4)
F2 C11 1.355(4)
F1 C1 1.361(4)
C16 H16 0.9300
C16 C15 1.427(5)
C16 C17 1.439(5)
C32 H32 0.9300
C32 C25 1.362(5)
C32 C33 1.441(5)
C25 C22 1.482(4)
C25 C26 1.488(5)
C22 C21 1.395(5)
C22 C23 1.397(5)
C26 C27 1.398(5)
C26 C31 1.389(5)
C21 H21 0.9300
C21 C20 1.397(5)
C33 C34 1.390(5)
C4 C7 1.501(5)
C4 C5 1.393(5)
C4 C3 1.385(5)
C27 H27 0.9300
C27 C28 1.382(5)
C7 C8 1.490(5)
C7 C14 1.347(5)
C8 C9 1.415(5)
C8 C13 1.396(5)
C31 H31 0.9300
C31 C30 1.381(5)
C28 H28 0.9300
C28 C29 1.372(5)
C29 C30 1.380(5)
C23 H23 0.9300
C23 C24 1.391(5)
C9 H9 0.9300
C9 C10 1.379(5)
C5 H5 0.9300
C5 C6 1.391(5)
C34 H34 0.9300
C34 C35 1.416(5)
C20 H20 0.9300
C20 C19 1.362(6)
C30 H30 0.9300
C15 C14 1.446(5)
C19 C24 1.378(6)
C14 H14 0.9300
C11 C10 1.368(6)
C11 C12 1.375(5)
C24 H24 0.9300
C1 C6 1.392(6)
C1 C2 1.345(6)
C36 H36 0.9300
C36 C35 1.350(6)
C17 H17 0.9300
C17 C18 1.351(5)
C10 H10 0.9300
C3 H3 0.9300
C3 C2 1.391(5)
C6 H6 0.9300
C35 H35 0.9300
C2 H2 0.9300
C18 H18 0.9300
C12 H12 0.9300
C12 C13 1.389(6)
C13 H13 0.9300
